data_7005637
loop_
_publ_author_name
'Chan, Zhi-Kai'
'Chen, Tsun-Ren'
'Chen, Jhy-Der'
'Wang, Ju-Chun'
'Liu, C. W.'

_publ_section_title
;
 Crystal structures and solution behaviors of dinuclear d(10)-metal
 complexes containing anions of N,N'-bis(pyrimidine-2-yl)formamidine.
;
_journal_issue 31
_journal_name_full 'Dalton transactions (Cambridge, England : 2003)'
_journal_page_first 3450
_journal_page_last 3458
_journal_paper_doi 10.1039/b703727a
_journal_year 2007
_chemical_formula_sum 'C27 H21 Cl N18 O4 Zn2'
_chemical_formula_weight 827.81
_chemical_name_systematic
;
?
;
_space_group_IT_number 14
_symmetry_cell_setting monoclinic
_symmetry_space_group_name_Hall '-P 2yn'
_symmetry_space_group_name_H-M 'P 1 21/n 1'
_atom_sites_solution_hydrogens geom
_atom_sites_solution_primary direct
_atom_sites_solution_secondary difmap
_audit_creation_method SHELXL-97
_cell_angle_alpha 90.00
_cell_angle_beta 96.391(5)
_cell_angle_gamma 90.00
_cell_formula_units_Z 4
_cell_length_a 11.287(2)
_cell_length_b 12.424(3)
_cell_length_c 31.198(6)
_cell_measurement_temperature 293(2)
_cell_volume 4347.7(15)
_computing_cell_refinement 'Bruker SMART'
_computing_data_collection 'Bruker SMART'
_computing_data_reduction 'Bruker SAINT'
_computing_molecular_graphics 'Bruker SHELXTL'
_computing_publication_material 'Bruker SHELXTL'
_computing_structure_refinement 'Bruker SHELXTL'
_computing_structure_solution 'Bruker SHELXTL'
_diffrn_ambient_temperature 293(2)
_diffrn_measured_fraction_theta_full 0.989
_diffrn_measured_fraction_theta_max 0.989
_diffrn_measurement_device_type 'CCD area detector'
_diffrn_measurement_method 'phi and omega scans'
_diffrn_radiation_monochromator graphite
_diffrn_radiation_source 'fine-focus sealed tube'
_diffrn_radiation_type MoK\a
_diffrn_radiation_wavelength 0.71073
_diffrn_reflns_av_R_equivalents 0.0729
_diffrn_reflns_av_sigmaI/netI 0.0929
_diffrn_reflns_limit_h_max 13
_diffrn_reflns_limit_h_min -12
_diffrn_reflns_limit_k_max 14
_diffrn_reflns_limit_k_min -14
_diffrn_reflns_limit_l_max 31
_diffrn_reflns_limit_l_min -36
_diffrn_reflns_number 23775
_diffrn_reflns_theta_full 24.75
_diffrn_reflns_theta_max 24.75
_diffrn_reflns_theta_min 1.31
_exptl_absorpt_coefficient_mu 1.215
_exptl_absorpt_correction_T_max 0.9998
_exptl_absorpt_correction_T_min 0.7692
_exptl_absorpt_correction_type empirical
_exptl_crystal_colour colorless
_exptl_crystal_density_diffrn 1.265
_exptl_crystal_density_method 'not measured'
_exptl_crystal_description plate
_exptl_crystal_F_000 1672
_exptl_crystal_size_max 0.20
_exptl_crystal_size_mid 0.10
_exptl_crystal_size_min 0.10
_refine_diff_density_max 0.721
_refine_diff_density_min -0.476
_refine_diff_density_rms 0.093
_refine_ls_extinction_coef 0.00029(5)
_refine_ls_extinction_expression Fc^*^=kFc[1+0.001xFc^2^\l^3^/sin(2\q)]^-1/4^
_refine_ls_extinction_method SHELXL
_refine_ls_goodness_of_fit_ref 1.030
_refine_ls_hydrogen_treatment constr
_refine_ls_matrix_type full
_refine_ls_number_parameters 470
_refine_ls_number_reflns 7364
_refine_ls_number_restraints 0
_refine_ls_restrained_S_all 1.030
_refine_ls_R_factor_all 0.1208
_refine_ls_R_factor_gt 0.0718
_refine_ls_shift/su_max 0.000
_refine_ls_shift/su_mean 0.000
_refine_ls_structure_factor_coef Fsqd
_refine_ls_weighting_details 'calc w=1/[\s^2^(Fo^2^)+(0.0322P)^2^+10.1225P] where P=(Fo^2^+2Fc^2^)/3'
_refine_ls_weighting_scheme calc
_refine_ls_wR_factor_gt 0.1543
_refine_ls_wR_factor_ref 0.1654
_reflns_number_gt 3891
_reflns_number_total 7364
_reflns_threshold_expression >2sigma(I)
_cod_data_source_file b703727a.txt
_cod_data_source_block 1c
_cod_depositor_comments
;
The following automatic conversions were performed:
'_symmetry_cell_setting' value 'Monoclinic' changed to 'monoclinic'
according to '/home/saulius/struct/CIF-dictionaries/cif_core.dic'
dictionary named 'cif_core.dic' version 2.4.1 from 2010-06-29.

Automatic conversion script
Id: cif_fix_enum 1527 2010-12-29 10:47:43Z saulius 
;
_cod_original_cell_volume 4347.8(15)
_cod_original_sg_symbol_H-M P2(1)/n
_cod_database_code 7005637

loop_
_symmetry_equiv_pos_as_xyz
'x, y, z'
'-x+1/2, y+1/2, -z+1/2'
'-x, -y, -z'
'x-1/2, -y-1/2, z-1/2'

loop_
_atom_site_label
_atom_site_type_symbol
_atom_site_fract_x
_atom_site_fract_y
_atom_site_fract_z
_atom_site_U_iso_or_equiv
_atom_site_adp_type
_atom_site_occupancy
_atom_site_symmetry_multiplicity
_atom_site_calc_flag
_atom_site_refinement_flags
_atom_site_disorder_assembly
_atom_site_disorder_group
Zn1 Zn 0.71065(8) 0.80361(6) -0.07992(3) 0.0646(3) Uani 1 1 d . . .
Zn2 Zn 0.86389(8) 0.71987(6) 0.02824(3) 0.0647(3) Uani 1 1 d . . .
Cl1 Cl 0.9590(3) 1.3582(3) -0.22534(8) 0.1085(8) Uani 1 1 d . . .
O1 O 1.0328(18) 1.2750(17) -0.2249(6) 0.365(12) Uani 1 1 d . . .
O2 O 0.8449(11) 1.3330(15) -0.2365(4) 0.294(8) Uani 1 1 d . . .
O3 O 0.9813(14) 1.3877(13) -0.1877(3) 0.328(10) Uani 1 1 d . . .
O4 O 0.9908(15) 1.3999(13) -0.2593(4) 0.306(9) Uani 1 1 d . . .
C1 C 1.1466(8) 0.7345(6) 0.0858(2) 0.076(2) Uani 1 1 d . . .
H1A H 1.1416 0.6865 0.1084 0.091 Uiso 1 1 calc R . .
C2 C 1.2527(7) 0.7857(7) 0.0818(3) 0.083(2) Uani 1 1 d . . .
H2A H 1.3200 0.7719 0.1011 0.100 Uiso 1 1 calc R . .
C3 C 1.2566(7) 0.8581(7) 0.0485(3) 0.080(2) Uani 1 1 d . . .
H3A H 1.3274 0.8948 0.0461 0.096 Uiso 1 1 calc R . .
C4 C 1.0656(6) 0.8230(5) 0.0256(2) 0.0572(17) Uani 1 1 d . . .
C5 C 0.9567(6) 0.8851(5) -0.0377(2) 0.0576(17) Uani 1 1 d . . .
H5A H 1.0208 0.9300 -0.0413 0.069 Uiso 1 1 calc R . .
C6 C 0.8656(7) 0.9475(5) -0.1045(2) 0.0570(17) Uani 1 1 d . . .
C7 C 0.9408(8) 1.0656(6) -0.1489(3) 0.082(2) Uani 1 1 d . . .
H7A H 1.0023 1.1090 -0.1564 0.098 Uiso 1 1 calc R . .
C8 C 0.8360(10) 1.0632(7) -0.1757(3) 0.094(3) Uani 1 1 d . . .
H8A H 0.8255 1.1056 -0.2004 0.113 Uiso 1 1 calc R . .
C9 C 0.7473(8) 0.9965(7) -0.1650(2) 0.083(2) Uani 1 1 d . . .
H9A H 0.6763 0.9918 -0.1831 0.100 Uiso 1 1 calc R . .
C10 C 0.7891(8) 0.7366(6) 0.1225(3) 0.078(2) Uani 1 1 d . . .
H10A H 0.8579 0.7046 0.1359 0.094 Uiso 1 1 calc R . .
C11 C 0.6972(10) 0.7692(8) 0.1472(3) 0.103(3) Uani 1 1 d . . .
H11A H 0.7057 0.7628 0.1771 0.124 Uiso 1 1 calc R . .
C12 C 0.5948(9) 0.8108(8) 0.1252(3) 0.106(3) Uani 1 1 d . . .
H12A H 0.5330 0.8307 0.1409 0.127 Uiso 1 1 calc R . .
C13 C 0.6722(7) 0.7936(5) 0.0616(2) 0.0625(18) Uani 1 1 d . . .
C14 C 0.5805(6) 0.8389(5) -0.0067(2) 0.0568(17) Uani 1 1 d . . .
H14A H 0.5142 0.8609 0.0063 0.068 Uiso 1 1 calc R . .
C15 C 0.4738(6) 0.8784(5) -0.0730(2) 0.0596(18) Uani 1 1 d . . .
C16 C 0.2826(7) 0.9416(7) -0.0794(3) 0.084(2) Uani 1 1 d . . .
H16A H 0.2169 0.9666 -0.0668 0.101 Uiso 1 1 calc R . .
C17 C 0.2757(8) 0.9333(7) -0.1230(4) 0.095(3) Uani 1 1 d . . .
H17A H 0.2061 0.9510 -0.1404 0.114 Uiso 1 1 calc R . .
C18 C 0.3753(10) 0.8978(8) -0.1404(3) 0.105(3) Uani 1 1 d . . .
H18A H 0.3722 0.8929 -0.1702 0.126 Uiso 1 1 calc R . .
C19 C 0.9318(8) 0.4481(8) 0.1041(2) 0.096(3) Uani 1 1 d . . .
H19A H 0.9693 0.4669 0.1311 0.115 Uiso 1 1 calc R . .
C20 C 0.8977(9) 0.3427(7) 0.0959(3) 0.094(3) Uani 1 1 d . . .
H20A H 0.9065 0.2906 0.1174 0.112 Uiso 1 1 calc R . .
C21 C 0.8522(8) 0.3190(6) 0.0565(3) 0.084(2) Uani 1 1 d . . .
H21A H 0.8320 0.2475 0.0506 0.101 Uiso 1 1 calc R . .
C22 C 0.8649(6) 0.4898(5) 0.0348(2) 0.0555(17) Uani 1 1 d . . .
C23 C 0.8070(6) 0.5515(5) -0.0354(2) 0.0582(17) Uani 1 1 d . . .
H23A H 0.8066 0.4804 -0.0448 0.070 Uiso 1 1 calc R . .
C24 C 0.7391(7) 0.6019(5) -0.1055(2) 0.0628(18) Uani 1 1 d . . .
C25 C 0.7036(9) 0.4967(7) -0.1643(3) 0.103(3) Uani 1 1 d . . .
H25A H 0.7123 0.4312 -0.1780 0.124 Uiso 1 1 calc R . .
C26 C 0.6484(9) 0.5797(8) -0.1886(3) 0.102(3) Uani 1 1 d . . .
H26A H 0.6135 0.5692 -0.2167 0.123 Uiso 1 1 calc R . .
C27 C 0.6480(8) 0.6792(7) -0.1685(2) 0.084(2) Uani 1 1 d . . .
H27A H 0.6182 0.7391 -0.1840 0.100 Uiso 1 1 calc R . .
N1 N 1.0501(5) 0.7528(4) 0.05763(18) 0.0607(15) Uani 1 1 d . . .
N2 N 1.1630(6) 0.8776(4) 0.01953(18) 0.0647(15) Uani 1 1 d . . .
N3 N 0.9610(5) 0.8283(4) -0.00270(17) 0.0541(13) Uani 1 1 d . . .
N4 N 0.8687(5) 0.8832(4) -0.06804(16) 0.0575(14) Uani 1 1 d . . .
N5 N 0.9588(6) 1.0083(5) -0.11240(19) 0.0704(16) Uani 1 1 d . . .
N6 N 0.7614(6) 0.9384(4) -0.12888(18) 0.0676(16) Uani 1 1 d . . .
N7 N 0.7760(6) 0.7522(4) 0.07969(19) 0.0661(15) Uani 1 1 d . . .
N8 N 0.5800(6) 0.8241(5) 0.0824(2) 0.0813(18) Uani 1 1 d . . .
N9 N 0.6755(6) 0.8025(4) 0.01762(18) 0.0644(15) Uani 1 1 d . . .
N10 N 0.5781(5) 0.8446(4) -0.04930(18) 0.0585(14) Uani 1 1 d . . .
N11 N 0.3817(6) 0.9145(5) -0.0541(2) 0.0764(18) Uani 1 1 d . . .
N12 N 0.4790(5) 0.8693(5) -0.1158(2) 0.0750(17) Uani 1 1 d . . .
N13 N 0.9114(6) 0.5232(4) 0.07364(19) 0.0751(18) Uani 1 1 d . . .
N14 N 0.8329(5) 0.3888(4) 0.02432(18) 0.0686(16) Uani 1 1 d . . .
N15 N 0.8413(5) 0.5727(4) 0.00499(16) 0.0565(14) Uani 1 1 d . . .
N16 N 0.7733(5) 0.6271(4) -0.06321(16) 0.0550(13) Uani 1 1 d . . .
N17 N 0.7450(6) 0.5040(5) -0.12280(19) 0.083(2) Uani 1 1 d . . .
N18 N 0.6902(5) 0.6892(4) -0.12727(17) 0.0648(15) Uani 1 1 d . . .

loop_
_atom_site_aniso_label
_atom_site_aniso_U_11
_atom_site_aniso_U_22
_atom_site_aniso_U_33
_atom_site_aniso_U_23
_atom_site_aniso_U_13
_atom_site_aniso_U_12
Zn1 0.0655(6) 0.0603(5) 0.0677(5) -0.0092(4) 0.0060(4) -0.0016(4)
Zn2 0.0782(6) 0.0493(5) 0.0658(5) -0.0055(4) 0.0054(4) -0.0083(4)
Cl1 0.135(2) 0.118(2) 0.0683(15) -0.0020(14) -0.0074(15) -0.0199(18)
O1 0.38(3) 0.40(3) 0.31(2) 0.003(18) 0.049(16) 0.20(2)
O2 0.153(10) 0.52(3) 0.204(11) -0.068(13) -0.002(8) -0.079(13)
O3 0.42(2) 0.42(2) 0.110(7) -0.138(10) -0.095(10) 0.122(17)
O4 0.37(2) 0.330(18) 0.196(11) 0.147(12) -0.051(11) -0.148(15)
C1 0.089(6) 0.058(5) 0.075(5) -0.008(4) -0.014(5) 0.025(4)
C2 0.063(6) 0.085(6) 0.096(6) -0.018(5) -0.019(5) 0.010(5)
C3 0.060(5) 0.078(6) 0.101(6) -0.025(5) 0.008(5) 0.004(4)
C4 0.058(5) 0.050(4) 0.062(4) -0.011(3) -0.001(4) 0.010(3)
C5 0.058(5) 0.048(4) 0.066(5) 0.000(4) 0.006(4) 0.004(3)
C6 0.060(5) 0.053(4) 0.058(4) -0.004(3) 0.009(4) 0.003(4)
C7 0.100(7) 0.080(6) 0.066(5) 0.009(4) 0.012(5) -0.010(5)
C8 0.136(9) 0.081(6) 0.064(5) 0.013(4) 0.011(6) -0.001(6)
C9 0.099(7) 0.085(6) 0.061(5) 0.002(4) -0.011(5) 0.004(5)
C10 0.082(6) 0.078(5) 0.072(5) 0.002(4) -0.002(5) -0.006(4)
C11 0.113(8) 0.125(8) 0.073(6) -0.022(5) 0.012(6) -0.009(7)
C12 0.100(8) 0.147(9) 0.074(6) 0.001(6) 0.031(6) -0.011(7)
C13 0.067(5) 0.058(4) 0.063(5) -0.005(4) 0.010(4) -0.006(4)
C14 0.055(5) 0.043(4) 0.073(5) -0.002(3) 0.009(4) -0.002(3)
C15 0.057(5) 0.049(4) 0.074(5) 0.011(3) 0.008(4) 0.007(3)
C16 0.054(5) 0.085(6) 0.114(7) 0.024(5) 0.010(5) 0.006(4)
C17 0.058(6) 0.094(6) 0.128(9) 0.024(6) -0.010(6) 0.013(5)
C18 0.105(8) 0.103(7) 0.101(7) 0.012(6) -0.012(6) 0.007(6)
C19 0.128(8) 0.097(7) 0.061(5) 0.023(5) -0.001(5) -0.004(6)
C20 0.150(9) 0.056(5) 0.076(6) 0.017(4) 0.022(6) 0.008(5)
C21 0.135(8) 0.053(5) 0.068(5) 0.003(4) 0.036(5) 0.013(5)
C22 0.060(4) 0.054(4) 0.052(4) 0.005(3) 0.005(3) 0.012(3)
C23 0.065(5) 0.046(4) 0.062(5) -0.005(3) 0.003(4) 0.003(3)
C24 0.085(5) 0.055(4) 0.048(4) -0.003(3) 0.009(4) 0.004(4)
C25 0.165(10) 0.076(6) 0.065(6) -0.022(5) 0.001(6) -0.001(6)
C26 0.136(9) 0.104(7) 0.061(5) -0.012(5) -0.014(5) 0.014(6)
C27 0.104(7) 0.085(6) 0.057(5) 0.004(4) -0.013(4) 0.016(5)
N1 0.071(4) 0.045(3) 0.066(4) -0.002(3) 0.007(3) 0.007(3)
N2 0.055(4) 0.061(4) 0.077(4) -0.010(3) 0.004(3) -0.005(3)
N3 0.059(4) 0.044(3) 0.057(3) -0.001(3) -0.004(3) 0.000(2)
N4 0.071(4) 0.052(3) 0.049(3) 0.004(3) 0.002(3) 0.006(3)
N5 0.077(4) 0.069(4) 0.065(4) 0.006(3) 0.008(3) -0.008(3)
N6 0.083(5) 0.062(4) 0.054(3) 0.004(3) -0.005(3) -0.002(3)
N7 0.077(4) 0.055(3) 0.064(4) 0.003(3) -0.005(3) -0.010(3)
N8 0.081(5) 0.093(5) 0.073(4) -0.010(4) 0.025(4) -0.002(4)
N9 0.083(4) 0.054(3) 0.056(4) -0.004(3) 0.009(3) -0.005(3)
N10 0.052(4) 0.059(3) 0.065(4) 0.006(3) 0.008(3) -0.001(3)
N11 0.067(4) 0.066(4) 0.099(5) 0.025(3) 0.018(4) 0.008(3)
N12 0.066(4) 0.085(4) 0.071(4) 0.001(3) -0.006(3) 0.013(3)
N13 0.103(5) 0.054(4) 0.063(4) 0.006(3) -0.017(3) 0.001(3)
N14 0.092(5) 0.047(3) 0.067(4) 0.000(3) 0.012(3) 0.002(3)
N15 0.075(4) 0.046(3) 0.048(3) -0.005(3) 0.004(3) -0.008(3)
N16 0.064(4) 0.051(3) 0.048(3) -0.001(3) -0.003(3) 0.000(3)
N17 0.126(6) 0.062(4) 0.057(4) -0.014(3) -0.010(4) 0.017(4)
N18 0.084(4) 0.054(3) 0.055(3) 0.005(3) 0.002(3) 0.011(3)

loop_
_atom_type_symbol
_atom_type_description
_atom_type_scat_dispersion_real
_atom_type_scat_dispersion_imag
_atom_type_scat_source
C C 0.0033 0.0016 'International Tables Vol C Tables 4.2.6.8 and 6.1.1.4'
H H 0.0000 0.0000 'International Tables Vol C Tables 4.2.6.8 and 6.1.1.4'
N N 0.0061 0.0033 'International Tables Vol C Tables 4.2.6.8 and 6.1.1.4'
O O 0.0106 0.0060 'International Tables Vol C Tables 4.2.6.8 and 6.1.1.4'
Cl Cl 0.1484 0.1585 'International Tables Vol C Tables 4.2.6.8 and 6.1.1.4'
Zn Zn 0.2839 1.4301 'International Tables Vol C Tables 4.2.6.8 and 6.1.1.4'

loop_
_geom_angle_atom_site_label_1
_geom_angle_atom_site_label_2
_geom_angle_atom_site_label_3
_geom_angle
_geom_angle_site_symmetry_1
_geom_angle_site_symmetry_3
_geom_angle_publ_flag
N10 Zn1 N4 119.5(2) . . ?
N10 Zn1 N18 120.6(2) . . ?
N4 Zn1 N18 119.7(2) . . ?
N10 Zn1 N16 111.6(2) . . ?
N4 Zn1 N16 100.2(2) . . ?
N18 Zn1 N16 61.13(19) . . ?
N10 Zn1 N6 112.8(2) . . ?
N4 Zn1 N6 60.4(2) . . ?
N18 Zn1 N6 92.4(2) . . ?
N16 Zn1 N6 135.5(2) . . ?
N15 Zn2 N7 115.0(2) . . ?
N15 Zn2 N3 119.4(2) . . ?
N7 Zn2 N3 125.5(2) . . ?
N15 Zn2 N1 113.4(2) . . ?
N7 Zn2 N1 99.2(2) . . ?
N3 Zn2 N1 62.9(2) . . ?
N15 Zn2 N9 106.0(2) . . ?
N7 Zn2 N9 60.6(2) . . ?
N3 Zn2 N9 99.8(2) . . ?
N1 Zn2 N9 140.57(18) . . ?
O3 Cl1 O4 129.0(11) . . ?
O3 Cl1 O1 99.2(10) . . ?
O4 Cl1 O1 95.3(11) . . ?
O3 Cl1 O2 114.2(10) . . ?
O4 Cl1 O2 103.5(8) . . ?
O1 Cl1 O2 114.1(13) . . ?
N1 C1 C2 120.9(8) . . ?
N1 C1 H1A 119.5 . . ?
C2 C1 H1A 119.5 . . ?
C1 C2 C3 118.1(7) . . ?
C1 C2 H2A 120.9 . . ?
C3 C2 H2A 120.9 . . ?
N2 C3 C2 122.7(8) . . ?
N2 C3 H3A 118.7 . . ?
C2 C3 H3A 118.7 . . ?
N2 C4 N1 127.9(6) . . ?
N2 C4 N3 123.0(6) . . ?
N1 C4 N3 109.2(6) . . ?
N4 C5 N3 124.1(7) . . ?
N4 C5 H5A 118.0 . . ?
N3 C5 H5A 118.0 . . ?
N6 C6 N5 127.2(6) . . ?
N6 C6 N4 111.1(6) . . ?
N5 C6 N4 121.7(6) . . ?
N5 C7 C8 123.1(8) . . ?
N5 C7 H7A 118.5 . . ?
C8 C7 H7A 118.5 . . ?
C9 C8 C7 118.0(8) . . ?
C9 C8 H8A 121.0 . . ?
C7 C8 H8A 121.0 . . ?
N6 C9 C8 120.8(8) . . ?
N6 C9 H9A 119.6 . . ?
C8 C9 H9A 119.6 . . ?
N7 C10 C11 119.6(8) . . ?
N7 C10 H10A 120.2 . . ?
C11 C10 H10A 120.2 . . ?
C12 C11 C10 117.5(8) . . ?
C12 C11 H11A 121.3 . . ?
C10 C11 H11A 121.3 . . ?
N8 C12 C11 123.3(9) . . ?
N8 C12 H12A 118.4 . . ?
C11 C12 H12A 118.4 . . ?
N8 C13 N7 126.3(7) . . ?
N8 C13 N9 124.5(7) . . ?
N7 C13 N9 109.2(6) . . ?
N9 C14 N10 121.1(6) . . ?
N9 C14 H14A 119.4 . . ?
N10 C14 H14A 119.4 . . ?
N11 C15 N12 126.1(7) . . ?
N11 C15 N10 121.8(7) . . ?
N12 C15 N10 112.1(6) . . ?
N11 C16 C17 121.5(8) . . ?
N11 C16 H16A 119.3 . . ?
C17 C16 H16A 119.3 . . ?
C16 C17 C18 117.5(8) . . ?
C16 C17 H17A 121.2 . . ?
C18 C17 H17A 121.2 . . ?
N12 C18 C17 123.2(9) . . ?
N12 C18 H18A 118.4 . . ?
C17 C18 H18A 118.4 . . ?
N13 C19 C20 120.6(8) . . ?
N13 C19 H19A 119.7 . . ?
C20 C19 H19A 119.7 . . ?
C21 C20 C19 117.3(7) . . ?
C21 C20 H20A 121.4 . . ?
C19 C20 H20A 121.4 . . ?
C20 C21 N14 125.2(8) . . ?
C20 C21 H21A 117.4 . . ?
N14 C21 H21A 117.4 . . ?
N13 C22 N14 125.7(6) . . ?
N13 C22 N15 113.8(6) . . ?
N14 C22 N15 120.3(6) . . ?
N15 C23 N16 122.0(6) . . ?
N15 C23 H23A 119.0 . . ?
N16 C23 H23A 119.0 . . ?
N17 C24 N18 123.9(6) . . ?
N17 C24 N16 125.2(6) . . ?
N18 C24 N16 110.7(6) . . ?
N17 C25 C26 124.8(8) . . ?
N17 C25 H25A 117.6 . . ?
C26 C25 H25A 117.6 . . ?
C27 C26 C25 116.1(7) . . ?
C27 C26 H26A 121.9 . . ?
C25 C26 H26A 121.9 . . ?
N18 C27 C26 120.2(7) . . ?
N18 C27 H27A 119.9 . . ?
C26 C27 H27A 119.9 . . ?
C1 N1 C4 115.6(6) . . ?
C1 N1 Zn2 153.6(5) . . ?
C4 N1 Zn2 90.4(4) . . ?
C4 N2 C3 114.7(7) . . ?
C5 N3 C4 120.6(6) . . ?
C5 N3 Zn2 141.6(5) . . ?
C4 N3 Zn2 97.5(4) . . ?
C5 N4 C6 122.5(6) . . ?
C5 N4 Zn1 136.7(5) . . ?
C6 N4 Zn1 100.8(4) . . ?
C7 N5 C6 114.1(7) . . ?
C6 N6 C9 116.8(7) . . ?
C6 N6 Zn1 87.3(4) . . ?
C9 N6 Zn1 155.4(6) . . ?
C10 N7 C13 117.8(7) . . ?
C10 N7 Zn2 138.9(6) . . ?
C13 N7 Zn2 103.0(4) . . ?
C12 N8 C13 115.5(7) . . ?
C14 N9 C13 119.2(6) . . ?
C14 N9 Zn2 153.3(5) . . ?
C13 N9 Zn2 87.1(4) . . ?
C14 N10 C15 118.2(6) . . ?
C14 N10 Zn1 123.4(5) . . ?
C15 N10 Zn1 118.4(5) . . ?
C15 N11 C16 117.9(7) . . ?
C15 N12 C18 113.7(7) . . ?
C22 N13 C19 116.7(7) . . ?
C21 N14 C22 114.3(6) . . ?
C23 N15 C22 120.7(5) . . ?
C23 N15 Zn2 123.7(4) . . ?
C22 N15 Zn2 115.6(4) . . ?
C23 N16 C24 120.4(6) . . ?
C23 N16 Zn1 151.5(4) . . ?
C24 N16 Zn1 87.3(4) . . ?
C25 N17 C24 115.3(6) . . ?
C27 N18 C24 119.4(6) . . ?
C27 N18 Zn1 139.9(5) . . ?
C24 N18 Zn1 100.7(4) . . ?

loop_
_geom_bond_atom_site_label_1
_geom_bond_atom_site_label_2
_geom_bond_distance
_geom_bond_site_symmetry_2
_geom_bond_publ_flag
Zn1 N10 1.931(5) . ?
Zn1 N4 2.037(6) . ?
Zn1 N18 2.045(5) . ?
Zn1 N16 2.345(5) . ?
Zn1 N6 2.379(6) . ?
Zn2 N15 1.973(5) . ?
Zn2 N7 2.019(6) . ?
Zn2 N3 2.045(5) . ?
Zn2 N1 2.235(6) . ?
Zn2 N9 2.351(6) . ?
Cl1 O3 1.228(8) . ?
Cl1 O4 1.267(11) . ?
Cl1 O1 1.326(16) . ?
Cl1 O2 1.333(11) . ?
C1 N1 1.341(9) . ?
C1 C2 1.374(11) . ?
C1 H1A 0.9300 . ?
C2 C3 1.380(11) . ?
C2 H2A 0.9300 . ?
C3 N2 1.334(9) . ?
C3 H3A 0.9300 . ?
C4 N2 1.323(8) . ?
C4 N1 1.353(8) . ?
C4 N3 1.394(8) . ?
C5 N4 1.293(8) . ?
C5 N3 1.297(8) . ?
C5 H5A 0.9300 . ?
C6 N6 1.332(8) . ?
C6 N5 1.340(8) . ?
C6 N4 1.387(8) . ?
C7 N5 1.338(9) . ?
C7 C8 1.371(11) . ?
C7 H7A 0.9300 . ?
C8 C9 1.369(11) . ?
C8 H8A 0.9300 . ?
C9 N6 1.332(9) . ?
C9 H9A 0.9300 . ?
C10 N7 1.342(9) . ?
C10 C11 1.418(11) . ?
C10 H10A 0.9300 . ?
C11 C12 1.376(13) . ?
C11 H11A 0.9300 . ?
C12 N8 1.338(10) . ?
C12 H12A 0.9300 . ?
C13 N8 1.341(9) . ?
C13 N7 1.345(9) . ?
C13 N9 1.381(8) . ?
C14 N9 1.322(8) . ?
C14 N10 1.329(8) . ?
C14 H14A 0.9300 . ?
C15 N11 1.328(9) . ?
C15 N12 1.350(8) . ?
C15 N10 1.383(8) . ?
C16 N11 1.337(10) . ?
C16 C17 1.357(11) . ?
C16 H16A 0.9300 . ?
C17 C18 1.374(12) . ?
C17 H17A 0.9300 . ?
C18 N12 1.372(10) . ?
C18 H18A 0.9300 . ?
C19 N13 1.334(9) . ?
C19 C20 1.381(11) . ?
C19 H19A 0.9300 . ?
C20 C21 1.312(10) . ?
C20 H20A 0.9300 . ?
C21 N14 1.326(8) . ?
C21 H21A 0.9300 . ?
C22 N13 1.331(8) . ?
C22 N14 1.336(8) . ?
C22 N15 1.394(7) . ?
C23 N15 1.305(7) . ?
C23 N16 1.305(7) . ?
C23 H23A 0.9300 . ?
C24 N17 1.336(8) . ?
C24 N18 1.363(8) . ?
C24 N16 1.368(8) . ?
C25 N17 1.330(9) . ?
C25 C26 1.386(11) . ?
C25 H25A 0.9300 . ?
C26 C27 1.385(11) . ?
C26 H26A 0.9300 . ?
C27 N18 1.328(8) . ?
C27 H27A 0.9300 . ?
